data_2200768
loop_
_publ_author_name
'Davies, John E.'
'Bond, Andrew D.'

_publ_section_title
;
 Quinoline
;
_journal_issue 10
_journal_name_full 'Acta Crystallographica Section E'
_journal_page_first o947
_journal_page_last o949
_journal_paper_doi 10.1107/S1600536801014891
_journal_volume 57
_journal_year 2001
_chemical_formula_iupac 'C9 H7 N'
_chemical_formula_moiety 'C9 H7 N'
_chemical_formula_sum 'C9 H7 N'
_chemical_formula_weight 129.16
_chemical_melting_point 257.5(5)
_chemical_name_common Quinoline
_chemical_name_systematic Quinoline
_space_group_IT_number 14
_symmetry_cell_setting monoclinic
_symmetry_space_group_name_Hall '-P 2ybc'
_symmetry_space_group_name_H-M 'P 1 21/c 1'
_cell_angle_alpha 90.00
_cell_angle_beta 106.578(3)
_cell_angle_gamma 90.00
_cell_formula_units_Z 8
_cell_length_a 9.9226(5)
_cell_length_b 10.8473(7)
_cell_length_c 13.3665(7)
_cell_measurement_reflns_used 6740
_cell_measurement_temperature 150(2)
_cell_measurement_theta_max 27.48
_cell_measurement_theta_min 1.00
_cell_volume 1378.88(14)
_computing_cell_refinement 'HKL SCALEPACK (Otwinowski & Minor, 1997)'
_computing_data_collection 'COLLECT (Nonius, 1998)'
_computing_data_reduction 'HKL DENZO (Otwinowski & Minor, 1997) and SCALEPACK'
_computing_publication_material SHELXL97
_computing_structure_refinement 'SHELXL97 (Sheldrick, 1997)'
_computing_structure_solution 'SHELXS97 (Sheldrick, 1997)'
_diffrn_ambient_temperature 150(2)
_diffrn_measured_fraction_theta_full .974
_diffrn_measured_fraction_theta_max .974
_diffrn_measurement_device_type 'Nonius KappaCCD'
_diffrn_measurement_method 'Thin-slice \w and \f'
_diffrn_radiation_source 'fine-focus sealed tube'
_diffrn_radiation_type MoK\a
_diffrn_radiation_wavelength .7107
_diffrn_reflns_av_R_equivalents .0182
_diffrn_reflns_av_sigmaI/netI .0381
_diffrn_reflns_limit_h_max 12
_diffrn_reflns_limit_h_min -12
_diffrn_reflns_limit_k_max 14
_diffrn_reflns_limit_k_min -12
_diffrn_reflns_limit_l_max 17
_diffrn_reflns_limit_l_min -17
_diffrn_reflns_number 4851
_diffrn_reflns_theta_full 27.41
_diffrn_reflns_theta_max 27.41
_diffrn_reflns_theta_min 3.55
_diffrn_standards_number 0
_exptl_absorpt_coefficient_mu .074
_exptl_absorpt_correction_type none
_exptl_crystal_colour colourless
_exptl_crystal_density_diffrn 1.244
_exptl_crystal_density_method 'not measured'
_exptl_crystal_description cylinder
_exptl_crystal_F_000 544
_exptl_crystal_size_rad .26
_refine_diff_density_max .177
_refine_diff_density_min -.175
_refine_ls_extinction_method none
_refine_ls_goodness_of_fit_ref 1.039
_refine_ls_hydrogen_treatment refall
_refine_ls_matrix_type full
_refine_ls_number_parameters 230
_refine_ls_number_reflns 3055
_refine_ls_number_restraints 0
_refine_ls_restrained_S_all 1.039
_refine_ls_R_factor_all .0636
_refine_ls_R_factor_gt .0448
_refine_ls_shift/su_max .002
_refine_ls_shift/su_mean .000
_refine_ls_structure_factor_coef Fsqd
_refine_ls_weighting_details 'calc w = 1/[\s^2^(Fo^2^)+(0.0556P)^2^+0.2728P] where P = (Fo^2^+2Fc^2^)/3'
_refine_ls_weighting_scheme calc
_refine_ls_wR_factor_ref .1239
_reflns_number_gt 2337
_reflns_number_total 3055
_reflns_threshold_expression I>2\s(I)
_cod_data_source_file wn6048.cif
_cod_data_source_block I
_cod_depositor_comments
;
The following automatic conversions were performed:

'_chemical_melting_point' value '257-258' was changed to '257.5(5)' -
the average value was taken and precision was estimated.

Automatic conversion script
Id: cif_fix_values 1646 2011-03-28 12:23:43Z adriana 

The following automatic conversions were performed:

'_chemical_melting_point' value '257-258' was changed to '257.5(5)' -
the average value was taken and precision was estimated.

Automatic conversion script
Id: cif_fix_values 1715 2011-07-08 13:25:40Z adriana 
;
_cod_original_cell_volume 1378.88(13)
_cod_original_sg_symbol_H-M 'P 21/c'
_cod_database_code 2200768

loop_
_symmetry_equiv_pos_as_xyz
'x, y, z'
'-x, y+1/2, -z+1/2'
'-x, -y, -z'
'x, -y-1/2, z-1/2'

loop_
_atom_site_label
_atom_site_fract_x
_atom_site_fract_y
_atom_site_fract_z
_atom_site_U_iso_or_equiv
_atom_site_adp_type
_atom_site_calc_flag
_atom_site_refinement_flags
_atom_site_occupancy
_atom_site_disorder_assembly
_atom_site_disorder_group
_atom_site_type_symbol
N1A .65225(13) .07533(12) .23904(9) .0452(3) Uani d . 1 . . N
C2A .54448(17) -.00110(16) .21851(13) .0549(4) Uani d . 1 . . C
H2A .531(2) -.0560(18) .1551(15) .071(4) Uiso d . 1 . . H
C3A .45114(17) -.01252(16) .27924(15) .0582(5) Uani d . 1 . . C
H3A .375(2) -.0737(17) .2596(13) .064(4) Uiso d . 1 . . H
C4A .47055(15) .05872(15) .36503(14) .0499(4) Uani d . 1 . . C
H4A .4112(18) .0555(15) .4118(12) .052(3) Uiso d . 1 . . H
C5A .61552(18) .21815(14) .48250(12) .0466(4) Uani d . 1 . . C
H5A .5547(17) .2137(15) .5255(13) .053(3) Uiso d . 1 . . H
C6A .7300(2) .29307(14) .50649(13) .0521(4) Uani d . 1 . . C
H6A .7558(19) .3422(17) .5694(14) .063(4) Uiso d . 1 . . H
C7A .81915(18) .29743(13) .44123(13) .0492(4) Uani d . 1 . . C
H7A .9067(19) .3531(17) .4611(13) .063(4) Uiso d . 1 . . H
C8A .79123(15) .22698(13) .35304(12) .0415(3) Uani d . 1 . . C
H8A .8508(18) .2290(15) .3062(13) .057(3) Uiso d . 1 . . H
C9A .67380(13) .14730(12) .32681(10) .0346(3) Uani d . 1 . . C
C10A .58453(14) .14235(12) .39252(10) .0373(3) Uani d . 1 . . C
N1B .89070(14) -.18868(13) .73237(9) .0483(3) Uani d . 1 . . N
C2B .93813(17) -.07581(17) .75730(12) .0531(4) Uani d . 1 . . C
H2B .974(2) -.0584(17) .8338(15) .071(4) Uiso d . 1 . . H
C3B .93974(15) .01761(15) .68472(12) .0473(4) Uani d . 1 . . C
H3B .9746(19) .0981(18) .7078(13) .064(4) Uiso d . 1 . . H
C4B .89030(14) -.00839(12) .58122(11) .0372(3) Uani d . 1 . . C
H4B .8869(17) .0548(15) .5285(12) .052(3) Uiso d . 1 . . H
C5B .78315(14) -.16227(13) .44397(10) .0380(3) Uani d . 1 . . C
H5B .7828(17) -.1016(15) .3884(12) .053(3) Uiso d . 1 . . H
C6B .72953(16) -.27704(14) .41768(12) .0471(4) Uani d . 1 . . C
H6B .6889(18) -.3002(16) .3406(14) .063(4) Uiso d . 1 . . H
C7B .72999(17) -.36330(14) .49616(14) .0511(4) Uani d . 1 . . C
H7B .6901(18) -.4468(18) .4770(13) .063(4) Uiso d . 1 . . H
C8B .78385(15) -.33428(13) .59868(13) .0456(4) Uani d . 1 . . C
H8B .7839(18) -.3935(16) .6560(13) .057(3) Uiso d . 1 . . H
C9B .83913(13) -.21504(12) .62842(10) .0343(3) Uani d . 1 . . C
C10B .83788(12) -.12738(11) .54945(9) .0305(3) Uani d . 1 . . C

loop_
_atom_site_aniso_label
_atom_site_aniso_U_11
_atom_site_aniso_U_22
_atom_site_aniso_U_33
_atom_site_aniso_U_12
_atom_site_aniso_U_13
_atom_site_aniso_U_23
N1A .0450(7) .0494(7) .0385(6) .0108(6) .0074(5) -.0014(5)
C2A .0465(9) .0527(9) .0531(9) .0092(8) -.0060(7) -.0065(7)
C3A .0347(8) .0469(9) .0820(13) .0006(7) -.0012(8) .0064(8)
C4A .0323(7) .0479(9) .0720(11) .0100(6) .0189(7) .0192(8)
C5A .0596(9) .0416(8) .0460(8) .0201(7) .0270(7) .0106(6)
C6A .0773(11) .0329(7) .0430(8) .0139(8) .0122(8) .0001(6)
C7A .0552(9) .0322(7) .0554(9) -.0023(7) .0079(7) .0048(6)
C8A .0404(8) .0386(7) .0483(8) .0040(6) .0169(6) .0096(6)
C9A .0339(7) .0338(7) .0369(7) .0090(5) .0115(5) .0065(5)
C10A .0360(7) .0347(7) .0435(7) .0127(5) .0154(6) .0118(6)
N1B .0489(7) .0591(8) .0378(6) .0067(6) .0137(5) .0083(6)
C2B .0507(9) .0698(11) .0361(8) .0105(8) .0078(6) -.0066(7)
C3B .0426(8) .0413(8) .0558(9) .0019(6) .0103(7) -.0126(7)
C4B .0339(7) .0319(7) .0470(8) .0036(5) .0138(6) .0031(6)
C5B .0392(7) .0401(7) .0365(7) .0032(6) .0137(6) .0036(6)
C6B .0476(8) .0463(8) .0462(9) .0012(7) .0117(7) -.0083(7)
C7B .0464(8) .0328(7) .0700(11) -.0008(7) .0098(7) -.0016(7)
C8B .0399(8) .0355(7) .0614(9) .0015(6) .0144(7) .0172(7)
C9B .0297(6) .0369(7) .0380(7) .0069(5) .0123(5) .0093(5)
C10B .0277(6) .0297(6) .0365(6) .0049(5) .0132(5) .0037(5)

loop_
_atom_type_symbol
_atom_type_description
_atom_type_scat_dispersion_real
_atom_type_scat_dispersion_imag
_atom_type_scat_source
C C .0033 .0016 'International Tables Vol C Tables 4.2.6.8 and 6.1.1.4'
H H .0000 .0000 'International Tables Vol C Tables 4.2.6.8 and 6.1.1.4'
N N .0061 .0033 'International Tables Vol C Tables 4.2.6.8 and 6.1.1.4'

loop_
_geom_angle_atom_site_label_1
_geom_angle_atom_site_label_2
_geom_angle_atom_site_label_3
_geom_angle
_geom_angle_publ_flag
C2A N1A C9A 117.02(13) no
N1A C2A C3A 124.48(16) no
N1A C2A H2A 116.6(11) no
C3A C2A H2A 118.9(11) no
C4A C3A C2A 118.95(16) no
C4A C3A H3A 121.7(10) no
C2A C3A H3A 119.4(10) no
C3A C4A C10A 119.83(15) no
C3A C4A H4A 124.0(10) no
C10A C4A H4A 116.2(10) no
C6A C5A C10A 120.80(14) no
C6A C5A H5A 121.5(10) no
C10A C5A H5A 117.7(10) no
C5A C6A C7A 120.28(15) no
C5A C6A H6A 122.1(11) no
C7A C6A H6A 117.6(11) no
C8A C7A C6A 120.47(15) no
C8A C7A H7A 120.0(10) no
C6A C7A H7A 119.5(10) no
C7A C8A C9A 120.44(14) no
C7A C8A H8A 122.0(10) no
C9A C8A H8A 117.6(10) no
N1A C9A C8A 118.42(12) no
N1A C9A C10A 122.40(12) no
C8A C9A C10A 119.17(13) no
C4A C10A C9A 117.32(13) no
C4A C10A C5A 123.83(13) no
C9A C10A C5A 118.83(13) no
C2B N1B C9B 116.98(13) no
N1B C2B C3B 124.60(14) no
N1B C2B H2B 115.5(11) no
C3B C2B H2B 119.9(11) no
C4B C3B C2B 118.74(14) no
C4B C3B H3B 120.7(10) no
C2B C3B H3B 120.6(10) no
C3B C4B C10B 119.43(13) no
C3B C4B H4B 121.1(9) no
C10B C4B H4B 119.4(9) no
C6B C5B C10B 120.97(13) no
C6B C5B H5B 119.7(9) no
C10B C5B H5B 119.3(9) no
C5B C6B C7B 119.94(14) no
C5B C6B H6B 119.8(10) no
C7B C6B H6B 120.3(10) no
C8B C7B C6B 121.04(14) no
C8B C7B H7B 119.0(10) no
C6B C7B H7B 119.9(10) no
C7B C8B C9B 120.26(13) no
C7B C8B H8B 122.5(10) no
C9B C8B H8B 117.2(10) no
N1B C9B C8B 118.61(12) no
N1B C9B C10B 122.52(12) no
C8B C9B C10B 118.87(12) no
C5B C10B C4B 123.38(12) no
C5B C10B C9B 118.90(12) no
C4B C10B C9B 117.72(12) no

loop_
_geom_bond_atom_site_label_1
_geom_bond_atom_site_label_2
_geom_bond_site_symmetry_2
_geom_bond_distance
_geom_bond_publ_flag
N1A C2A . 1.319(2) no
N1A C9A . 1.3742(17) no
C2A C3A . 1.400(3) no
C2A H2A . 1.01(2) no
C3A C4A . 1.350(3) no
C3A H3A . .98(2) no
C4A C10A . 1.414(2) no
C4A H4A . .97(2) no
C5A C6A . 1.358(2) no
C5A C10A . 1.416(2) no
C5A H5A . .95(2) no
C6A C7A . 1.410(2) no
C6A H6A . .97(2) no
C7A C8A . 1.365(2) no
C7A H7A . 1.03(2) no
C8A C9A . 1.412(2) no
C8A H8A . .98(2) no
C9A C10A . 1.4152(18) no
N1B C2B . 1.320(2) no
N1B C9B . 1.3670(18) no
C2B C3B . 1.406(2) no
C2B H2B . 1.00(2) no
C3B C4B . 1.359(2) no
C3B H3B . .96(2) no
C4B C10B . 1.4109(18) no
C4B H4B . .98(2) no
C5B C6B . 1.360(2) no
C5B C10B . 1.4103(18) no
C5B H5B . .99(2) no
C6B C7B . 1.405(2) no
C6B H6B . 1.02(2) no
C7B C8B . 1.358(2) no
C7B H7B . .99(2) no
C8B C9B . 1.417(2) no
C8B H8B . 1.00(2) no
C9B C10B . 1.4181(17) no

loop_
_geom_hbond_atom_site_label_D
_geom_hbond_atom_site_label_H
_geom_hbond_atom_site_label_A
_geom_hbond_site_symmetry_A
_geom_hbond_distance_DH
_geom_hbond_distance_HA
_geom_hbond_distance_DA
_geom_hbond_angle_DHA
_geom_hbond_publ_flag
C3B H3B N1B 2_756 .96(2) 2.68(2) 3.626(2) 171.10(10) no
C6A H6A N1A 4_566 .97(2) 2.89(2) 3.696(2) 141.10(10) no

loop_
_cod_related_entry_id
_cod_related_entry_database
_cod_related_entry_code
1 ChemSpider 6780
